data_2228231
loop_
_publ_author_name
'Liu, Jia-Lu'
'Liu, Jian-Feng'
'Zhao, Guo-Liang'

_publ_section_title
;
 <i>catena</i>-Poly[[{diaqua[2-(4-hydroxyphenyl)acetato-\k^2^<i>O</i>,<i>O</i>']cerium(III)}-bis[\m-2-(4-hydroxyphenyl)acetato]-\k^3^<i>O</i>,<i>O</i>':<i>O</i>;\k^3^<i>O</i>:<i>O</i>,<i>O</i>']
 4,4'-bipyridine disolvate monohydrate]
;
_journal_coeditor_code BT5395
_journal_issue 12
_journal_name_full 'Acta Crystallographica Section E'
_journal_page_first m1678
_journal_paper_doi 10.1107/S1600536810048166
_journal_volume 66
_journal_year 2010
_chemical_formula_iupac '[Ce (C8 H7 O3)3 (H2 O)2], 2C10 H8 N2, H2 O'
_chemical_formula_moiety 'C24 H25 Ce O11, 2(C10 H8 N2), H2 O'
_chemical_formula_sum 'C44 H43 Ce N4 O12'
_chemical_formula_weight 959.94
_chemical_name_systematic
;
<i>catena</i>-Poly[[{diaqua[2-(4-hydroxyphenyl)acetato-
\k^2^<i>O</i>,<i>O</i>']cerium(III)}-bis[\m-2-(4-hydroxyphenyl)acetato]-
\k^3^<i>O</i>,<i>O</i>':<i>O</i>;\k^3^<i>O</i>:<i>O</i>,<i>O</i>']
4,4'-bipyridine disolvate monohydrate]
;
_space_group_IT_number 2
_symmetry_cell_setting triclinic
_symmetry_space_group_name_Hall '-P 1'
_symmetry_space_group_name_H-M 'P -1'
_atom_sites_solution_hydrogens geom
_atom_sites_solution_primary direct
_atom_sites_solution_secondary difmap
_cell_angle_alpha 78.5340(10)
_cell_angle_beta 76.7160(10)
_cell_angle_gamma 73.1210(10)
_cell_formula_units_Z 2
_cell_length_a 9.0793(2)
_cell_length_b 12.8371(3)
_cell_length_c 19.5796(4)
_cell_measurement_reflns_used 9983
_cell_measurement_temperature 296(2)
_cell_measurement_theta_max 27.65
_cell_measurement_theta_min 1.08
_cell_volume 2103.82(8)
_computing_cell_refinement 'SAINT (Bruker, 2006)'
_computing_data_collection 'APEX2 (Bruker, 2006)'
_computing_data_reduction 'SAINT (Bruker, 2006)'
_computing_molecular_graphics 'XP in SHELXTL (Sheldrick, 2008)'
_computing_publication_material 'SHELXTL (Sheldrick, 2008)'
_computing_structure_refinement 'SHELXL97 (Sheldrick, 2008)'
_computing_structure_solution 'SHELXS97 (Sheldrick, 2008)'
_diffrn_ambient_temperature 296(2)
_diffrn_measured_fraction_theta_full 0.984
_diffrn_measured_fraction_theta_max 0.984
_diffrn_measurement_device_type 'Bruker APEXII area-detector'
_diffrn_measurement_method 'phi and omega scans'
_diffrn_radiation_monochromator graphite
_diffrn_radiation_source 'fine-focus sealed tube'
_diffrn_radiation_type MoK\a
_diffrn_radiation_wavelength 0.71073
_diffrn_reflns_av_R_equivalents 0.0341
_diffrn_reflns_av_sigmaI/netI 0.0369
_diffrn_reflns_limit_h_max 11
_diffrn_reflns_limit_h_min -11
_diffrn_reflns_limit_k_max 16
_diffrn_reflns_limit_k_min -16
_diffrn_reflns_limit_l_max 25
_diffrn_reflns_limit_l_min -25
_diffrn_reflns_number 32193
_diffrn_reflns_theta_full 27.65
_diffrn_reflns_theta_max 27.65
_diffrn_reflns_theta_min 1.08
_diffrn_standards_decay_% 0
_exptl_absorpt_coefficient_mu 1.150
_exptl_absorpt_correction_T_max .931
_exptl_absorpt_correction_T_min .800
_exptl_absorpt_correction_type multi-scan
_exptl_absorpt_process_details '(SADABS; Sheldrick, 1996)'
_exptl_crystal_colour colourless
_exptl_crystal_density_diffrn 1.515
_exptl_crystal_density_method 'not measured'
_exptl_crystal_description block
_exptl_crystal_F_000 978
_exptl_crystal_size_max 0.319
_exptl_crystal_size_mid 0.162
_exptl_crystal_size_min 0.062
_refine_diff_density_max 2.127
_refine_diff_density_min -0.879
_refine_ls_extinction_method none
_refine_ls_goodness_of_fit_ref 0.865
_refine_ls_hydrogen_treatment constr
_refine_ls_matrix_type full
_refine_ls_number_parameters 550
_refine_ls_number_reflns 9668
_refine_ls_number_restraints 0
_refine_ls_restrained_S_all 0.865
_refine_ls_R_factor_gt 0.0319
_refine_ls_shift/su_max 0.003
_refine_ls_shift/su_mean 0.000
_refine_ls_structure_factor_coef Fsqd
_refine_ls_weighting_details 'calc w=1/[\s^2^(Fo^2^)+(0.1000P)^2^] where P=(Fo^2^+2Fc^2^)/3'
_refine_ls_weighting_scheme calc
_refine_ls_wR_factor_gt 0.1007
_refine_ls_wR_factor_ref 0.1085
_reflns_number_gt 8614
_reflns_number_total 9668
_reflns_threshold_expression I>2\s(I)
_cod_data_source_file bt5395.cif
_cod_data_source_block I
_cod_database_code 2228231
_cod_database_fobs_code 2228231

loop_
_symmetry_equiv_pos_as_xyz
'x, y, z'
'-x, -y, -z'

loop_
_atom_site_type_symbol
_atom_site_label
_atom_site_fract_x
_atom_site_fract_y
_atom_site_fract_z
_atom_site_U_iso_or_equiv
_atom_site_adp_type
_atom_site_calc_flag
_atom_site_refinement_flags
_atom_site_occupancy
_atom_site_disorder_assembly
_atom_site_disorder_group
Ce Ce 0.763886(13) -0.024594(10) 0.502284(7) 0.02165(7) Uani d . 1 . .
O O1 0.5164(2) -0.00623(18) 0.42935(11) 0.0311(4) Uani d . 1 . .
O O1W 0.6869(2) -0.20312(17) 0.52006(11) 0.0342(5) Uani d . 1 . .
H H1 0.5949 -0.2024 0.5266 0.051 Uiso d R 1 . .
H H7 0.7230 -0.2533 0.5500 0.051 Uiso d R 1 . .
O O2 0.7605(2) -0.04863(18) 0.37493(11) 0.0330(4) Uani d . 1 . .
O O2W 0.9859(2) -0.19000(18) 0.46923(13) 0.0405(5) Uani d . 1 . .
H H2 1.0714 -0.1762 0.4589 0.061 Uiso d R 1 . .
H H5 0.9845 -0.2218 0.4370 0.061 Uiso d R 1 . .
O O3 0.7135(3) 0.1785(3) 0.04269(14) 0.0669(8) Uani d . 1 . .
H H15A 0.8121 0.1711 0.0295 0.100 Uiso d R 1 . .
O O4 0.6313(2) 0.17990(17) 0.46325(12) 0.0353(5) Uani d . 1 . .
O O5 0.7312(2) 0.14537(17) 0.55952(11) 0.0331(4) Uani d . 1 . .
O O3W 0.0235(3) 0.2327(2) 0.67074(13) 0.0496(6) Uani d . 1 . .
H H10 0.0906 0.1720 0.6632 0.074 Uiso d R 1 . .
H H11 -0.0512 0.2250 0.7009 0.074 Uiso d R 1 . .
O O6 0.8176(3) 0.6417(2) 0.29794(13) 0.0520(6) Uani d . 1 . .
H H6A 0.8648 0.6770 0.3113 0.078 Uiso d R 1 . .
O O7 0.8060(2) -0.1038(2) 0.62835(11) 0.0379(5) Uani d . 1 . .
O O8 1.0105(2) -0.04972(17) 0.56681(11) 0.0300(4) Uani d . 1 . .
O O9 0.8706(4) -0.4737(2) 0.88856(16) 0.0643(8) Uani d . 1 . .
H H9A 0.8225 -0.4589 0.9268 0.096 Uiso d R 1 . .
N N1 0.3011(4) 0.3471(3) 0.35414(16) 0.0527(8) Uani d . 1 . .
N N2 0.7018(5) 0.5461(3) 0.02036(19) 0.0644(9) Uani d . 1 . .
N N3 0.9775(4) 0.8207(3) 0.01648(18) 0.0590(8) Uani d . 1 . .
N N4 0.2342(4) 0.8067(3) 0.2258(2) 0.0623(9) Uani d . 1 . .
C C1 0.6107(3) 0.0024(3) 0.24341(15) 0.0351(6) Uani d . 1 . .
C C2 0.7638(4) 0.0005(4) 0.21124(18) 0.0534(10) Uani d . 1 . .
H H2A 0.8446 -0.0417 0.2346 0.064 Uiso calc R 1 . .
C C3 0.8000(4) 0.0595(4) 0.14557(18) 0.0558(10) Uani d . 1 . .
H H3A 0.9041 0.0574 0.1258 0.067 Uiso calc R 1 . .
C C4 0.6838(4) 0.1215(3) 0.10881(17) 0.0471(8) Uani d . 1 . .
C C5 0.5313(4) 0.1251(4) 0.1398(2) 0.0576(10) Uani d . 1 . .
H H5A 0.4509 0.1669 0.1161 0.069 Uiso calc R 1 . .
C C6 0.4958(4) 0.0662(3) 0.20698(19) 0.0493(9) Uani d . 1 . .
H H6C 0.3915 0.0705 0.2275 0.059 Uiso calc R 1 . .
C C7 0.5671(4) -0.0639(3) 0.31479(16) 0.0380(7) Uani d . 1 . .
H H7A 0.4544 -0.0530 0.3253 0.046 Uiso calc R 1 . .
H H7C 0.6139 -0.1413 0.3111 0.046 Uiso calc R 1 . .
C C8 0.6167(3) -0.0365(2) 0.37653(14) 0.0266(5) Uani d . 1 . .
C C9 0.6708(3) 0.4103(2) 0.46172(18) 0.0374(7) Uani d . 1 . .
C C10 0.6231(4) 0.4333(3) 0.3971(2) 0.0457(8) Uani d . 1 . .
H H10A 0.5557 0.3960 0.3895 0.055 Uiso calc R 1 . .
C C11 0.6725(4) 0.5099(3) 0.3433(2) 0.0451(8) Uani d . 1 . .
H H11A 0.6381 0.5238 0.3004 0.054 Uiso calc R 1 . .
C C12 0.7733(4) 0.5663(3) 0.35321(18) 0.0388(7) Uani d . 1 . .
C C12A 0.9018(4) -0.3842(3) 0.84258(19) 0.0434(8) Uani d . 1 . .
C C13 0.8237(4) 0.5439(3) 0.41697(19) 0.0431(7) Uani d . 1 . .
H H13A 0.8920 0.5808 0.4242 0.052 Uiso calc R 1 . .
C C14 0.7731(4) 0.4667(3) 0.4704(2) 0.0445(7) Uani d . 1 . .
H H14A 0.8084 0.4523 0.5132 0.053 Uiso calc R 1 . .
C C15 0.6064(4) 0.3334(3) 0.5228(2) 0.0488(8) Uani d . 1 . .
H H15B 0.6356 0.3420 0.5656 0.059 Uiso calc R 1 . .
H H15C 0.4930 0.3556 0.5295 0.059 Uiso calc R 1 . .
C C16 0.6609(3) 0.2132(2) 0.51396(16) 0.0296(6) Uani d . 1 . .
C C17 0.9711(4) -0.2083(3) 0.74364(16) 0.0393(7) Uani d . 1 . .
C C18 0.9054(4) -0.1947(3) 0.81334(18) 0.0437(8) Uani d . 1 . .
H H18B 0.8836 -0.1259 0.8273 0.052 Uiso calc R 1 . .
C C19 0.8712(4) -0.2823(3) 0.86307(17) 0.0431(8) Uani d . 1 . .
H H19A 0.8279 -0.2720 0.9099 0.052 Uiso calc R 1 . .
C C21 0.9695(5) -0.3997(3) 0.7736(2) 0.0504(9) Uani d . 1 . .
H H21A 0.9923 -0.4688 0.7598 0.061 Uiso calc R 1 . .
C C22 1.0034(4) -0.3116(3) 0.72483(19) 0.0482(9) Uani d . 1 . .
H H22A 1.0490 -0.3225 0.6783 0.058 Uiso calc R 1 . .
C C23 1.0119(5) -0.1149(4) 0.68953(18) 0.0559(11) Uani d . 1 . .
H H23A 0.9810 -0.0493 0.7123 0.067 Uiso calc R 1 . .
H H23B 1.1247 -0.1321 0.6744 0.067 Uiso calc R 1 . .
C C24 0.9378(3) -0.0893(2) 0.62473(14) 0.0281(6) Uani d . 1 . .
C C25 0.4182(6) 0.2834(3) 0.3156(2) 0.0647(11) Uani d . 1 . .
H H25A 0.4475 0.2090 0.3332 0.078 Uiso calc R 1 . .
C C26 0.5000(6) 0.3192(4) 0.2510(2) 0.0621(12) Uani d . 1 . .
H H26A 0.5841 0.2704 0.2274 0.075 Uiso calc R 1 . .
C C27 0.4563(4) 0.4281(3) 0.22159(19) 0.0436(8) Uani d . 1 . .
C C28 0.3305(4) 0.4953(3) 0.2606(2) 0.0531(9) Uani d . 1 . .
H H28A 0.2951 0.5693 0.2433 0.064 Uiso calc R 1 . .
C C29 0.2579(5) 0.4513(4) 0.3255(2) 0.0559(10) Uani d . 1 . .
H H29A 0.1735 0.4979 0.3507 0.067 Uiso calc R 1 . .
C C30 0.7752(6) 0.4681(5) 0.0663(2) 0.0732(14) Uani d . 1 . .
H H30A 0.8823 0.4385 0.0532 0.088 Uiso calc R 1 . .
C C31 0.7007(5) 0.4287(4) 0.1324(2) 0.0635(12) Uani d . 1 . .
H H31A 0.7574 0.3749 0.1627 0.076 Uiso calc R 1 . .
C C32 0.5425(5) 0.4699(3) 0.15248(19) 0.0460(8) Uani d . 1 . .
C C33 0.4652(5) 0.5511(3) 0.1053(2) 0.0529(9) Uani d . 1 . .
H H33A 0.3581 0.5817 0.1172 0.063 Uiso calc R 1 . .
C C34 0.5484(6) 0.5862(4) 0.0404(2) 0.0607(10) Uani d . 1 . .
H H34A 0.4945 0.6404 0.0093 0.073 Uiso calc R 1 . .
C C35 0.9607(5) 0.7396(4) 0.0695(2) 0.0619(11) Uani d . 1 . .
H H35A 1.0503 0.6864 0.0796 0.074 Uiso calc R 1 . .
C C36 0.8189(4) 0.7299(3) 0.1101(2) 0.0562(10) Uani d . 1 . .
H H36A 0.8143 0.6717 0.1467 0.067 Uiso calc R 1 . .
C C37 0.6828(4) 0.8073(3) 0.09630(18) 0.0427(7) Uani d . 1 . .
C C38 0.7003(5) 0.8910(3) 0.0407(2) 0.0563(10) Uani d . 1 . .
H H38A 0.6129 0.9446 0.0285 0.068 Uiso calc R 1 . .
C C39 0.8473(5) 0.8943(4) 0.0038(2) 0.0643(11) Uani d . 1 . .
H H39A 0.8559 0.9522 -0.0327 0.077 Uiso calc R 1 . .
C C40 0.3649(5) 0.7732(4) 0.2527(2) 0.0581(10) Uani d . 1 . .
H H40A 0.3567 0.7512 0.3014 0.070 Uiso calc R 1 . .
C C41 0.5119(4) 0.7694(3) 0.21208(19) 0.0488(8) Uani d . 1 . .
H H41A 0.6000 0.7429 0.2332 0.059 Uiso calc R 1 . .
C C42 0.5278(4) 0.8048(3) 0.14048(18) 0.0410(7) Uani d . 1 . .
C C43 0.3907(4) 0.8400(3) 0.1118(2) 0.0536(9) Uani d . 1 . .
H H43A 0.3950 0.8637 0.0634 0.064 Uiso calc R 1 . .
C C44 0.2499(5) 0.8389(4) 0.1563(2) 0.0627(11) Uani d . 1 . .
H H44A 0.1599 0.8622 0.1365 0.075 Uiso calc R 1 . .

loop_
_atom_site_aniso_label
_atom_site_aniso_U_11
_atom_site_aniso_U_22
_atom_site_aniso_U_33
_atom_site_aniso_U_12
_atom_site_aniso_U_13
_atom_site_aniso_U_23
Ce 0.01870(9) 0.02339(9) 0.02159(10) -0.00760(6) -0.00219(6) 0.00130(6)
O1 0.0275(10) 0.0399(11) 0.0244(10) -0.0115(8) 0.0014(8) -0.0041(9)
O1W 0.0256(9) 0.0320(10) 0.0437(12) -0.0111(8) -0.0075(8) 0.0049(9)
O2 0.0260(10) 0.0457(12) 0.0287(11) -0.0128(8) -0.0021(8) -0.0066(9)
O2W 0.0254(10) 0.0377(11) 0.0598(15) -0.0059(8) -0.0101(9) -0.0110(10)
O3 0.0549(16) 0.095(2) 0.0399(15) -0.0192(15) -0.0099(12) 0.0170(15)
O4 0.0280(10) 0.0320(10) 0.0452(13) -0.0091(8) -0.0090(9) 0.0011(9)
O5 0.0275(10) 0.0313(10) 0.0397(12) -0.0059(8) -0.0066(8) -0.0052(9)
O3W 0.0434(13) 0.0503(14) 0.0555(16) -0.0184(11) 0.0023(11) -0.0118(12)
O6 0.0633(16) 0.0468(14) 0.0495(15) -0.0268(12) -0.0112(12) 0.0051(12)
O7 0.0308(11) 0.0530(13) 0.0316(11) -0.0219(10) -0.0087(8) 0.0102(10)
O8 0.0277(10) 0.0363(11) 0.0238(10) -0.0131(8) -0.0024(8) 0.0050(8)
O9 0.079(2) 0.0490(15) 0.0510(17) -0.0221(14) 0.0018(14) 0.0174(13)
N1 0.0580(19) 0.0592(19) 0.0413(17) -0.0253(16) -0.0049(14) 0.0023(15)
N2 0.074(2) 0.078(2) 0.0431(18) -0.039(2) -0.0085(16) 0.0124(17)
N3 0.0514(18) 0.063(2) 0.051(2) -0.0127(16) 0.0030(14) -0.0007(16)
N4 0.053(2) 0.068(2) 0.064(2) -0.0255(17) 0.0012(16) -0.0064(18)
C1 0.0346(15) 0.0517(18) 0.0245(15) -0.0169(13) -0.0033(11) -0.0116(13)
C2 0.0315(16) 0.095(3) 0.0296(17) -0.0184(18) -0.0070(13) 0.0055(18)
C3 0.0309(16) 0.098(3) 0.0324(18) -0.0164(18) -0.0039(13) 0.0019(19)
C4 0.0459(19) 0.065(2) 0.0280(17) -0.0172(16) -0.0064(13) 0.0021(16)
C5 0.0355(18) 0.079(3) 0.047(2) -0.0073(17) -0.0085(15) 0.007(2)
C6 0.0293(16) 0.071(2) 0.042(2) -0.0117(15) -0.0023(13) -0.0030(17)
C7 0.0358(16) 0.0577(19) 0.0272(15) -0.0239(14) -0.0020(12) -0.0079(14)
C8 0.0269(13) 0.0311(13) 0.0226(13) -0.0129(10) -0.0026(10) 0.0002(11)
C9 0.0349(15) 0.0252(13) 0.0465(19) -0.0042(11) -0.0014(13) -0.0044(13)
C10 0.0454(18) 0.0369(16) 0.059(2) -0.0154(14) -0.0110(16) -0.0078(16)
C11 0.051(2) 0.0435(18) 0.047(2) -0.0169(15) -0.0166(16) -0.0032(15)
C12 0.0371(16) 0.0329(15) 0.0445(18) -0.0104(12) -0.0033(13) -0.0035(13)
C12A 0.0363(17) 0.0494(19) 0.0364(18) -0.0122(14) -0.0058(13) 0.0134(15)
C13 0.0400(17) 0.0414(17) 0.053(2) -0.0170(14) -0.0103(14) -0.0056(15)
C14 0.0490(19) 0.0403(17) 0.044(2) -0.0108(14) -0.0108(15) -0.0045(14)
C15 0.056(2) 0.0272(14) 0.052(2) -0.0065(14) 0.0071(16) -0.0065(14)
C16 0.0182(12) 0.0291(13) 0.0388(16) -0.0082(10) 0.0019(11) -0.0037(12)
C17 0.0375(16) 0.0552(19) 0.0288(16) -0.0237(14) -0.0156(12) 0.0146(14)
C18 0.0474(18) 0.0488(18) 0.0356(18) -0.0180(15) -0.0133(14) 0.0073(15)
C19 0.0453(18) 0.0497(19) 0.0266(16) -0.0105(15) -0.0030(13) 0.0057(14)
C21 0.058(2) 0.0448(19) 0.040(2) -0.0069(17) -0.0055(16) 0.0014(16)
C22 0.046(2) 0.063(2) 0.0276(17) -0.0145(17) -0.0009(14) 0.0043(16)
C23 0.067(2) 0.082(3) 0.0358(19) -0.055(2) -0.0277(17) 0.0274(18)
C24 0.0292(13) 0.0298(13) 0.0255(14) -0.0114(11) -0.0071(10) 0.0038(11)
C25 0.092(3) 0.044(2) 0.047(2) -0.019(2) 0.003(2) 0.0051(18)
C26 0.088(3) 0.042(2) 0.045(2) -0.016(2) 0.006(2) -0.0031(17)
C27 0.053(2) 0.0472(19) 0.0366(18) -0.0232(16) -0.0125(15) 0.0018(15)
C28 0.057(2) 0.047(2) 0.053(2) -0.0160(17) -0.0134(17) 0.0054(17)
C29 0.046(2) 0.066(2) 0.049(2) -0.0094(18) -0.0044(17) -0.0048(19)
C30 0.060(3) 0.105(4) 0.048(2) -0.029(3) -0.0100(19) 0.016(2)
C31 0.054(2) 0.084(3) 0.045(2) -0.021(2) -0.0115(18) 0.016(2)
C32 0.058(2) 0.0497(19) 0.0349(18) -0.0256(17) -0.0093(15) 0.0030(15)
C33 0.061(2) 0.051(2) 0.046(2) -0.0181(17) -0.0127(17) 0.0042(17)
C34 0.085(3) 0.055(2) 0.045(2) -0.026(2) -0.020(2) 0.0098(18)
C35 0.050(2) 0.060(2) 0.064(3) -0.0048(18) -0.0095(19) 0.004(2)
C36 0.052(2) 0.053(2) 0.055(2) -0.0130(17) -0.0110(17) 0.0115(18)
C37 0.0490(19) 0.0445(18) 0.0346(17) -0.0112(14) -0.0092(14) -0.0052(14)
C38 0.050(2) 0.056(2) 0.049(2) -0.0050(17) -0.0049(16) 0.0071(18)
C39 0.059(2) 0.067(3) 0.050(2) -0.012(2) 0.0002(18) 0.013(2)
C40 0.062(2) 0.074(3) 0.043(2) -0.032(2) -0.0031(17) -0.0033(19)
C41 0.054(2) 0.059(2) 0.0400(19) -0.0263(17) -0.0119(15) -0.0023(17)
C42 0.0478(18) 0.0409(17) 0.0368(18) -0.0143(14) -0.0087(14) -0.0053(14)
C43 0.051(2) 0.062(2) 0.045(2) -0.0121(18) -0.0144(17) 0.0013(18)
C44 0.046(2) 0.068(3) 0.072(3) -0.0138(19) -0.0143(19) -0.002(2)

loop_
_atom_type_symbol
_atom_type_description
_atom_type_scat_dispersion_real
_atom_type_scat_dispersion_imag
_atom_type_scat_source
C C 0.0033 0.0016 'International Tables Vol C Tables 4.2.6.8 and 6.1.1.4'
H H 0.0000 0.0000 'International Tables Vol C Tables 4.2.6.8 and 6.1.1.4'
Ce Ce -0.2486 2.6331 'International Tables Vol C Tables 4.2.6.8 and 6.1.1.4'
N N 0.0061 0.0033 'International Tables Vol C Tables 4.2.6.8 and 6.1.1.4'
O O 0.0106 0.0060 'International Tables Vol C Tables 4.2.6.8 and 6.1.1.4'

loop_
_geom_angle_atom_site_label_1
_geom_angle_atom_site_label_2
_geom_angle_atom_site_label_3
_geom_angle_site_symmetry_1
_geom_angle_site_symmetry_3
_geom_angle
_geom_angle_publ_flag
O8 Ce O1W 2_756 . 136.43(7) ?
O8 Ce O2W 2_756 . 73.65(7) ?
O1W Ce O2W . . 64.74(7) ?
O8 Ce O7 2_756 . 110.55(6) ?
O1W Ce O7 . . 78.19(7) ?
O2W Ce O7 . . 83.99(8) ?
O8 Ce O1 2_756 2_656 150.34(6) ?
O1W Ce O1 . 2_656 72.33(7) ?
O2W Ce O1 . 2_656 136.01(7) ?
O7 Ce O1 . 2_656 78.23(7) ?
O8 Ce O5 2_756 . 77.23(7) ?
O1W Ce O5 . . 143.84(7) ?
O2W Ce O5 . . 136.14(6) ?
O7 Ce O5 . . 76.35(7) ?
O1 Ce O5 2_656 . 77.63(7) ?
O8 Ce O2 2_756 . 78.68(6) ?
O1W Ce O2 . . 77.07(7) ?
O2W Ce O2 . . 72.36(7) ?
O7 Ce O2 . . 151.26(8) ?
O1 Ce O2 2_656 . 107.60(6) ?
O5 Ce O2 . . 132.24(7) ?
O8 Ce O4 2_756 . 76.99(6) ?
O1W Ce O4 . . 134.93(6) ?
O2W Ce O4 . . 145.40(7) ?
O7 Ce O4 . . 123.87(8) ?
O1 Ce O4 2_656 . 74.92(7) ?
O5 Ce O4 . . 50.30(6) ?
O2 Ce O4 . . 84.35(7) ?
O8 Ce O8 2_756 . 61.86(7) ?
O1W Ce O8 . . 110.71(6) ?
O2W Ce O8 . . 68.19(7) ?
O7 Ce O8 . . 48.80(6) ?
O1 Ce O8 2_656 . 121.96(7) ?
O5 Ce O8 . . 69.35(6) ?
O2 Ce O8 . . 130.05(6) ?
O4 Ce O8 . . 112.67(6) ?
O8 Ce O1 2_756 . 116.84(6) ?
O1W Ce O1 . . 68.04(6) ?
O2W Ce O1 . . 108.78(6) ?
O7 Ce O1 . . 132.61(6) ?
O1 Ce O1 2_656 . 60.72(7) ?
O5 Ce O1 . . 113.44(6) ?
O2 Ce O1 . . 47.09(6) ?
O4 Ce O1 . . 69.22(6) ?
O8 Ce O1 . . 176.85(5) ?
O8 Ce C16 2_756 . 75.45(7) ?
O1W Ce C16 . . 147.01(7) ?
O2W Ce C16 . . 148.25(7) ?
O7 Ce C16 . . 100.25(8) ?
O1 Ce C16 2_656 . 75.09(7) ?
O5 Ce C16 . . 25.09(7) ?
O2 Ce C16 . . 108.46(8) ?
O4 Ce C16 . . 25.22(7) ?
O8 Ce C16 . . 90.84(7) ?
O1 Ce C16 . . 91.55(7) ?
C8 O1 Ce . 2_656 150.02(17) ?
C8 O1 Ce . . 89.20(15) ?
Ce O1 Ce 2_656 . 119.28(7) ?
Ce O1W H1 . . 119.7 ?
Ce O1W H7 . . 118.2 ?
H1 O1W H7 . . 104.3 ?
C8 O2 Ce . . 102.36(17) ?
Ce O2W H2 . . 112.6 ?
Ce O2W H5 . . 120.1 ?
H2 O2W H5 . . 104.2 ?
C4 O3 H15A . . 109.7 ?
C16 O4 Ce . . 93.95(16) ?
C16 O5 Ce . . 95.58(17) ?
H10 O3W H11 . . 113.1 ?
C12 O6 H6A . . 109.4 ?
C24 O7 Ce . . 99.76(16) ?
C24 O8 Ce . 2_756 150.65(18) ?
C24 O8 Ce . . 90.69(15) ?
Ce O8 Ce 2_756 . 118.14(7) ?
C12A O9 H9A . . 113.2 ?
C25 N1 C29 . . 115.8(3) ?
C34 N2 C30 . . 116.7(4) ?
C39 N3 C35 . . 116.1(3) ?
C44 N4 C40 . . 116.7(3) ?
C6 C1 C2 . . 116.9(3) ?
C6 C1 C7 . . 120.0(3) ?
C2 C1 C7 . . 123.1(3) ?
C3 C2 C1 . . 121.8(3) ?
C3 C2 H2A . . 119.1 ?
C1 C2 H2A . . 119.1 ?
C2 C3 C4 . . 120.8(3) ?
C2 C3 H3A . . 119.6 ?
C4 C3 H3A . . 119.6 ?
O3 C4 C5 . . 118.4(3) ?
O3 C4 C3 . . 123.1(3) ?
C5 C4 C3 . . 118.5(3) ?
C4 C5 C6 . . 120.2(3) ?
C4 C5 H5A . . 119.9 ?
C6 C5 H5A . . 119.9 ?
C1 C6 C5 . . 121.8(3) ?
C1 C6 H6C . . 119.1 ?
C5 C6 H6C . . 119.1 ?
C8 C7 C1 . . 115.4(2) ?
C8 C7 H7A . . 108.4 ?
C1 C7 H7A . . 108.4 ?
C8 C7 H7C . . 108.4 ?
C1 C7 H7C . . 108.4 ?
H7A C7 H7C . . 107.5 ?
O1 C8 O2 . . 120.9(2) ?
O1 C8 C7 . . 120.1(2) ?
O2 C8 C7 . . 119.0(2) ?
C10 C9 C14 . . 117.1(3) ?
C10 C9 C15 . . 122.0(3) ?
C14 C9 C15 . . 120.7(3) ?
C11 C10 C9 . . 122.0(3) ?
C11 C10 H10A . . 119.0 ?
C9 C10 H10A . . 119.0 ?
C10 C11 C12 . . 120.1(3) ?
C10 C11 H11A . . 120.0 ?
C12 C11 H11A . . 120.0 ?
O6 C12 C13 . . 123.6(3) ?
O6 C12 C11 . . 117.4(3) ?
C13 C12 C11 . . 119.0(3) ?
O9 C12A C19 . . 122.8(3) ?
O9 C12A C21 . . 117.2(4) ?
C19 C12A C21 . . 120.0(3) ?
C12 C13 C14 . . 120.2(3) ?
C12 C13 H13A . . 119.9 ?
C14 C13 H13A . . 119.9 ?
C13 C14 C9 . . 121.6(3) ?
C13 C14 H14A . . 119.2 ?
C9 C14 H14A . . 119.2 ?
C16 C15 C9 . . 115.2(3) ?
C16 C15 H15B . . 108.5 ?
C9 C15 H15B . . 108.5 ?
C16 C15 H15C . . 108.5 ?
C9 C15 H15C . . 108.5 ?
H15B C15 H15C . . 107.5 ?
O5 C16 O4 . . 120.1(3) ?
O5 C16 C15 . . 119.1(3) ?
O4 C16 C15 . . 120.7(3) ?
O5 C16 Ce . . 59.33(14) ?
O4 C16 Ce . . 60.83(14) ?
C15 C16 Ce . . 177.9(2) ?
C22 C17 C18 . . 118.0(3) ?
C22 C17 C23 . . 120.2(3) ?
C18 C17 C23 . . 121.8(4) ?
C17 C18 C19 . . 121.2(3) ?
C17 C18 H18B . . 119.4 ?
C19 C18 H18B . . 119.4 ?
C12A C19 C18 . . 119.7(3) ?
C12A C19 H19A . . 120.2 ?
C18 C19 H19A . . 120.2 ?
C12A C21 C22 . . 119.5(4) ?
C12A C21 H21A . . 120.2 ?
C22 C21 H21A . . 120.2 ?
C17 C22 C21 . . 121.6(4) ?
C17 C22 H22A . . 119.2 ?
C21 C22 H22A . . 119.2 ?
C24 C23 C17 . . 115.4(3) ?
C24 C23 H23A . . 108.4 ?
C17 C23 H23A . . 108.4 ?
C24 C23 H23B . . 108.4 ?
C17 C23 H23B . . 108.4 ?
H23A C23 H23B . . 107.5 ?
O7 C24 O8 . . 120.7(2) ?
O7 C24 C23 . . 120.9(3) ?
O8 C24 C23 . . 118.4(2) ?
N1 C25 C26 . . 124.6(4) ?
N1 C25 H25A . . 117.7 ?
C26 C25 H25A . . 117.7 ?
C25 C26 C27 . . 119.6(4) ?
C25 C26 H26A . . 120.2 ?
C27 C26 H26A . . 120.2 ?
C26 C27 C28 . . 116.4(3) ?
C26 C27 C32 . . 121.1(4) ?
C28 C27 C32 . . 122.5(3) ?
C29 C28 C27 . . 119.4(4) ?
C29 C28 H28A . . 120.3 ?
C27 C28 H28A . . 120.3 ?
N1 C29 C28 . . 124.2(4) ?
N1 C29 H29A . . 117.9 ?
C28 C29 H29A . . 117.9 ?
N2 C30 C31 . . 123.7(5) ?
N2 C30 H30A . . 118.1 ?
C31 C30 H30A . . 118.1 ?
C32 C31 C30 . . 119.2(4) ?
C32 C31 H31A . . 120.4 ?
C30 C31 H31A . . 120.4 ?
C31 C32 C33 . . 117.6(4) ?
C31 C32 C27 . . 121.4(3) ?
C33 C32 C27 . . 121.1(4) ?
C34 C33 C32 . . 119.6(4) ?
C34 C33 H33A . . 120.2 ?
C32 C33 H33A . . 120.2 ?
N2 C34 C33 . . 123.2(4) ?
N2 C34 H34A . . 118.4 ?
C33 C34 H34A . . 118.4 ?
N3 C35 C36 . . 123.8(4) ?
N3 C35 H35A . . 118.1 ?
C36 C35 H35A . . 118.1 ?
C35 C36 C37 . . 119.7(4) ?
C35 C36 H36A . . 120.1 ?
C37 C36 H36A . . 120.1 ?
C38 C37 C36 . . 116.3(3) ?
C38 C37 C42 . . 121.3(3) ?
C36 C37 C42 . . 122.3(3) ?
C39 C38 C37 . . 119.6(4) ?
C39 C38 H38A . . 120.2 ?
C37 C38 H38A . . 120.2 ?
N3 C39 C38 . . 124.4(4) ?
N3 C39 H39A . . 117.8 ?
C38 C39 H39A . . 117.8 ?
N4 C40 C41 . . 123.3(4) ?
N4 C40 H40A . . 118.3 ?
C41 C40 H40A . . 118.3 ?
C42 C41 C40 . . 119.9(3) ?
C42 C41 H41A . . 120.1 ?
C40 C41 H41A . . 120.1 ?
C41 C42 C43 . . 117.1(3) ?
C41 C42 C37 . . 121.1(3) ?
C43 C42 C37 . . 121.9(3) ?
C44 C43 C42 . . 118.8(4) ?
C44 C43 H43A . . 120.6 ?
C42 C43 H43A . . 120.6 ?
N4 C44 C43 . . 124.2(4) ?
N4 C44 H44A . . 117.9 ?
C43 C44 H44A . . 117.9 ?

loop_
_geom_bond_atom_site_label_1
_geom_bond_atom_site_label_2
_geom_bond_site_symmetry_2
_geom_bond_distance
_geom_bond_publ_flag
Ce O8 2_756 2.5069(19) ?
Ce O1W . 2.5224(19) ?
Ce O2W . 2.540(2) ?
Ce O7 . 2.546(2) ?
Ce O1 2_656 2.546(2) ?
Ce O5 . 2.559(2) ?
Ce O2 . 2.581(2) ?
Ce O4 . 2.591(2) ?
Ce O8 . 2.726(2) ?
Ce O1 . 2.860(2) ?
Ce C16 . 2.961(3) ?
O1 C8 . 1.254(3) ?
O1 Ce 2_656 2.546(2) ?
O1W H1 . 0.8129 ?
O1W H7 . 0.8259 ?
O2 C8 . 1.263(3) ?
O2W H2 . 0.8167 ?
O2W H5 . 0.8211 ?
O3 C4 . 1.364(4) ?
O3 H15A . 0.8554 ?
O4 C16 . 1.265(4) ?
O5 C16 . 1.261(3) ?
O3W H10 . 0.8542 ?
O3W H11 . 0.8061 ?
O6 C12 . 1.371(4) ?
O6 H6A . 0.8173 ?
O7 C24 . 1.248(3) ?
O8 C24 . 1.266(3) ?
O8 Ce 2_756 2.5069(19) ?
O9 C12A . 1.368(4) ?
O9 H9A . 0.8033 ?
N1 C25 . 1.320(5) ?
N1 C29 . 1.325(6) ?
N2 C34 . 1.331(6) ?
N2 C30 . 1.336(6) ?
N3 C39 . 1.320(5) ?
N3 C35 . 1.332(5) ?
N4 C44 . 1.328(6) ?
N4 C40 . 1.331(5) ?
C1 C6 . 1.372(5) ?
C1 C2 . 1.384(4) ?
C1 C7 . 1.517(4) ?
C2 C3 . 1.378(5) ?
C2 H2A . 0.9300 ?
C3 C4 . 1.378(5) ?
C3 H3A . 0.9300 ?
C4 C5 . 1.370(5) ?
C5 C6 . 1.399(5) ?
C5 H5A . 0.9300 ?
C6 H6C . 0.9300 ?
C7 C8 . 1.517(4) ?
C7 H7A . 0.9700 ?
C7 H7C . 0.9700 ?
C9 C10 . 1.381(5) ?
C9 C14 . 1.388(4) ?
C9 C15 . 1.514(4) ?
C10 C11 . 1.380(5) ?
C10 H10A . 0.9300 ?
C11 C12 . 1.385(4) ?
C11 H11A . 0.9300 ?
C12 C13 . 1.377(5) ?
C12A C19 . 1.377(5) ?
C12A C21 . 1.377(5) ?
C13 C14 . 1.386(5) ?
C13 H13A . 0.9300 ?
C14 H14A . 0.9300 ?
C15 C16 . 1.510(4) ?
C15 H15B . 0.9700 ?
C15 H15C . 0.9700 ?
C17 C22 . 1.378(6) ?
C17 C18 . 1.381(5) ?
C17 C23 . 1.506(4) ?
C18 C19 . 1.391(4) ?
C18 H18B . 0.9300 ?
C19 H19A . 0.9300 ?
C21 C22 . 1.387(5) ?
C21 H21A . 0.9300 ?
C22 H22A . 0.9300 ?
C23 C24 . 1.506(4) ?
C23 H23A . 0.9700 ?
C23 H23B . 0.9700 ?
C25 C26 . 1.377(6) ?
C25 H25A . 0.9300 ?
C26 C27 . 1.381(5) ?
C26 H26A . 0.9300 ?
C27 C28 . 1.386(5) ?
C27 C32 . 1.483(5) ?
C28 C29 . 1.384(5) ?
C28 H28A . 0.9300 ?
C29 H29A . 0.9300 ?
C30 C31 . 1.388(6) ?
C30 H30A . 0.9300 ?
C31 C32 . 1.371(6) ?
C31 H31A . 0.9300 ?
C32 C33 . 1.386(5) ?
C33 C34 . 1.385(5) ?
C33 H33A . 0.9300 ?
C34 H34A . 0.9300 ?
C35 C36 . 1.374(6) ?
C35 H35A . 0.9300 ?
C36 C37 . 1.386(5) ?
C36 H36A . 0.9300 ?
C37 C38 . 1.385(5) ?
C37 C42 . 1.479(5) ?
C38 C39 . 1.373(6) ?
C38 H38A . 0.9300 ?
C39 H39A . 0.9300 ?
C40 C41 . 1.381(5) ?
C40 H40A . 0.9300 ?
C41 C42 . 1.373(5) ?
C41 H41A . 0.9300 ?
C42 C43 . 1.401(5) ?
C43 C44 . 1.374(6) ?
C43 H43A . 0.9300 ?
C44 H44A . 0.9300 ?

loop_
_geom_hbond_atom_site_label_D
_geom_hbond_atom_site_label_H
_geom_hbond_atom_site_label_A
_geom_hbond_site_symmetry_A
_geom_hbond_distance_DH
_geom_hbond_distance_HA
_geom_hbond_distance_DA
_geom_hbond_angle_DHA
O1W H1 O4 2_656 0.81 1.96 2.765(3) 172.4
O1W H7 N1 2_656 0.83 2.02 2.774(4) 151.2
O2W H2 O5 2_756 0.82 1.89 2.703(3) 176.7
O2W H5 O3W 2_656 0.82 2.16 2.924(3) 154.6
O3 H15A N3 2_765 0.86 1.94 2.781(4) 167.8
O6 H6A O3W 2_666 0.82 1.87 2.684(3) 172.3
O9 H9A N2 1_546 0.80 1.91 2.700(5) 168.0
O3W H10 O2 2_656 0.85 1.91 2.752(3) 167.5
O3W H11 N4 2_566 0.81 2.01 2.817(4) 175.4

loop_
_geom_torsion_atom_site_label_1
_geom_torsion_atom_site_label_2
_geom_torsion_atom_site_label_3
_geom_torsion_atom_site_label_4
_geom_torsion_site_symmetry_1
_geom_torsion_site_symmetry_2
_geom_torsion_site_symmetry_3
_geom_torsion_site_symmetry_4
_geom_torsion
_geom_torsion_publ_flag
O8 Ce O1 C8 2_756 . . . 43.46(19) ?
O1W Ce O1 C8 . . . . -88.73(17) ?
O2W Ce O1 C8 . . . . -37.27(17) ?
O7 Ce O1 C8 . . . . -136.62(16) ?
O1 Ce O1 C8 2_656 . . . -170.2(2) ?
O5 Ce O1 C8 . . . . 130.56(16) ?
O2 Ce O1 C8 . . . . 3.87(15) ?
O4 Ce O1 C8 . . . . 105.94(17) ?
C16 Ce O1 C8 . . . . 117.91(17) ?
O8 Ce O1 Ce 2_756 . . 2_656 -146.38(7) ?
O1W Ce O1 Ce . . . 2_656 81.43(9) ?
O2W Ce O1 Ce . . . 2_656 132.89(9) ?
O7 Ce O1 Ce . . . 2_656 33.54(14) ?
O1 Ce O1 Ce 2_656 . . 2_656 0.0 ?
O5 Ce O1 Ce . . . 2_656 -59.29(10) ?
O2 Ce O1 Ce . . . 2_656 174.03(14) ?
O4 Ce O1 Ce . . . 2_656 -83.90(10) ?
C16 Ce O1 Ce . . . 2_656 -71.93(10) ?
O8 Ce O2 C8 2_756 . . . -148.50(18) ?
O1W Ce O2 C8 . . . . 67.98(17) ?
O2W Ce O2 C8 . . . . 135.25(18) ?
O7 Ce O2 C8 . . . . 99.2(2) ?
O1 Ce O2 C8 2_656 . . . 1.52(19) ?
O5 Ce O2 C8 . . . . -87.59(18) ?
O4 Ce O2 C8 . . . . -70.68(17) ?
O8 Ce O2 C8 . . . . 174.30(16) ?
O1 Ce O2 C8 . . . . -3.94(15) ?
C16 Ce O2 C8 . . . . -78.19(18) ?
O8 Ce O4 C16 2_756 . . . -83.43(16) ?
O1W Ce O4 C16 . . . . 131.50(15) ?
O2W Ce O4 C16 . . . . -115.90(17) ?
O7 Ce O4 C16 . . . . 22.76(18) ?
O1 Ce O4 C16 2_656 . . . 86.95(16) ?
O5 Ce O4 C16 . . . . 0.66(14) ?
O2 Ce O4 C16 . . . . -163.09(16) ?
O8 Ce O4 C16 . . . . -31.83(17) ?
O1 Ce O4 C16 . . . . 150.88(17) ?
O8 Ce O5 C16 2_756 . . . 82.91(16) ?
O1W Ce O5 C16 . . . . -115.47(17) ?
O2W Ce O5 C16 . . . . 132.19(16) ?
O7 Ce O5 C16 . . . . -161.91(17) ?
O1 Ce O5 C16 2_656 . . . -81.21(16) ?
O2 Ce O5 C16 . . . . 21.44(19) ?
O4 Ce O5 C16 . . . . -0.66(14) ?
O8 Ce O5 C16 . . . . 147.35(17) ?
O1 Ce O5 C16 . . . . -31.07(17) ?
O8 Ce O7 C24 2_756 . . . -2.2(2) ?
O1W Ce O7 C24 . . . . 133.2(2) ?
O2W Ce O7 C24 . . . . 67.79(19) ?
O1 Ce O7 C24 2_656 . . . -152.7(2) ?
O5 Ce O7 C24 . . . . -72.71(19) ?
O2 Ce O7 C24 . . . . 102.1(2) ?
O4 Ce O7 C24 . . . . -90.04(19) ?
O8 Ce O7 C24 . . . . 1.64(17) ?
O1 Ce O7 C24 . . . . 177.85(17) ?
C16 Ce O7 C24 . . . . -80.40(19) ?
O8 Ce O8 C24 2_756 . . . 174.3(2) ?
O1W Ce O8 C24 . . . . -53.15(18) ?
O2W Ce O8 C24 . . . . -103.16(18) ?
O7 Ce O8 C24 . . . . -1.60(16) ?
O1 Ce O8 C24 2_656 . . . 28.4(2) ?
O5 Ce O8 C24 . . . . 88.10(17) ?
O2 Ce O8 C24 . . . . -143.46(17) ?
O4 Ce O8 C24 . . . . 114.31(17) ?
C16 Ce O8 C24 . . . . 101.32(17) ?
O8 Ce O8 Ce 2_756 . . 2_756 0.0 ?
O1W Ce O8 Ce . . . 2_756 132.55(9) ?
O2W Ce O8 Ce . . . 2_756 82.54(10) ?
O7 Ce O8 Ce . . . 2_756 -175.89(14) ?
O1 Ce O8 Ce 2_656 . . 2_756 -145.87(7) ?
O5 Ce O8 Ce . . . 2_756 -86.20(10) ?
O2 Ce O8 Ce . . . 2_756 42.25(13) ?
O4 Ce O8 Ce . . . 2_756 -59.98(11) ?
C16 Ce O8 Ce . . . 2_756 -72.97(10) ?
C6 C1 C2 C3 . . . . -0.3(6) ?
C7 C1 C2 C3 . . . . 178.4(4) ?
C1 C2 C3 C4 . . . . -1.1(7) ?
C2 C3 C4 O3 . . . . -177.8(4) ?
C2 C3 C4 C5 . . . . 1.5(7) ?
O3 C4 C5 C6 . . . . 178.8(4) ?
C3 C4 C5 C6 . . . . -0.5(7) ?
C2 C1 C6 C5 . . . . 1.3(6) ?
C7 C1 C6 C5 . . . . -177.4(4) ?
C4 C5 C6 C1 . . . . -0.9(7) ?
C6 C1 C7 C8 . . . . -119.9(3) ?
C2 C1 C7 C8 . . . . 61.5(5) ?
Ce O1 C8 O2 2_656 . . . -169.4(2) ?
Ce O1 C8 O2 . . . . -6.8(3) ?
Ce O1 C8 C7 2_656 . . . 7.8(5) ?
Ce O1 C8 C7 . . . . 170.5(2) ?
Ce O2 C8 O1 . . . . 7.7(3) ?
Ce O2 C8 C7 . . . . -169.6(2) ?
C1 C7 C8 O1 . . . . 122.2(3) ?
C1 C7 C8 O2 . . . . -60.5(4) ?
C14 C9 C10 C11 . . . . -0.8(5) ?
C15 C9 C10 C11 . . . . 174.8(3) ?
C9 C10 C11 C12 . . . . 0.2(6) ?
C10 C11 C12 O6 . . . . -179.7(3) ?
C10 C11 C12 C13 . . . . 0.5(5) ?
O6 C12 C13 C14 . . . . 179.8(3) ?
C11 C12 C13 C14 . . . . -0.5(5) ?
C12 C13 C14 C9 . . . . -0.2(5) ?
C10 C9 C14 C13 . . . . 0.8(5) ?
C15 C9 C14 C13 . . . . -174.9(3) ?
C10 C9 C15 C16 . . . . 71.5(4) ?
C14 C9 C15 C16 . . . . -113.1(4) ?
Ce O5 C16 O4 . . . . 1.2(3) ?
Ce O5 C16 C15 . . . . 178.4(2) ?
Ce O4 C16 O5 . . . . -1.2(3) ?
Ce O4 C16 C15 . . . . -178.3(2) ?
C9 C15 C16 O5 . . . . 121.8(3) ?
C9 C15 C16 O4 . . . . -61.0(4) ?
O8 Ce C16 O5 2_756 . . . -90.91(16) ?
O1W Ce C16 O5 . . . . 101.92(18) ?
O2W Ce C16 O5 . . . . -77.3(2) ?
O7 Ce C16 O5 . . . . 17.85(16) ?
O1 Ce C16 O5 2_656 . . . 92.63(16) ?
O2 Ce C16 O5 . . . . -163.42(15) ?
O4 Ce C16 O5 . . . . 178.8(3) ?
O8 Ce C16 O5 . . . . -30.32(16) ?
O1 Ce C16 O5 . . . . 151.73(15) ?
O8 Ce C16 O4 2_756 . . . 90.29(16) ?
O1W Ce C16 O4 . . . . -76.9(2) ?
O2W Ce C16 O4 . . . . 103.89(19) ?
O7 Ce C16 O4 . . . . -160.95(15) ?
O1 Ce C16 O4 2_656 . . . -86.18(16) ?
O5 Ce C16 O4 . . . . -178.8(3) ?
O2 Ce C16 O4 . . . . 17.77(17) ?
O8 Ce C16 O4 . . . . 150.87(16) ?
O1 Ce C16 O4 . . . . -27.07(16) ?
C22 C17 C18 C19 . . . . -0.6(5) ?
C23 C17 C18 C19 . . . . -178.7(3) ?
O9 C12A C19 C18 . . . . -179.7(3) ?
C21 C12A C19 C18 . . . . 1.6(5) ?
C17 C18 C19 C12A . . . . -0.6(5) ?
O9 C12A C21 C22 . . . . 179.9(3) ?
C19 C12A C21 C22 . . . . -1.3(6) ?
C18 C17 C22 C21 . . . . 0.9(5) ?
C23 C17 C22 C21 . . . . 179.0(3) ?
C12A C21 C22 C17 . . . . 0.1(6) ?
C22 C17 C23 C24 . . . . 58.3(5) ?
C18 C17 C23 C24 . . . . -123.7(4) ?
Ce O7 C24 O8 . . . . -3.1(3) ?
Ce O7 C24 C23 . . . . 174.8(3) ?
Ce O8 C24 O7 2_756 . . . 172.5(3) ?
Ce O8 C24 O7 . . . . 2.9(3) ?
Ce O8 C24 C23 2_756 . . . -5.4(6) ?
Ce O8 C24 C23 . . . . -175.1(3) ?
C17 C23 C24 O7 . . . . 31.7(5) ?
C17 C23 C24 O8 . . . . -150.3(3) ?
C29 N1 C25 C26 . . . . 3.2(7) ?
N1 C25 C26 C27 . . . . -2.5(8) ?
C25 C26 C27 C28 . . . . 0.4(7) ?
C25 C26 C27 C32 . . . . 179.5(4) ?
C26 C27 C28 C29 . . . . 0.6(6) ?
C32 C27 C28 C29 . . . . -178.4(3) ?
C25 N1 C29 C28 . . . . -2.0(6) ?
C27 C28 C29 N1 . . . . 0.2(6) ?
C34 N2 C30 C31 . . . . -0.5(8) ?
N2 C30 C31 C32 . . . . 0.9(8) ?
C30 C31 C32 C33 . . . . -0.9(7) ?
C30 C31 C32 C27 . . . . 178.0(4) ?
C26 C27 C32 C31 . . . . -33.7(6) ?
C28 C27 C32 C31 . . . . 145.2(4) ?
C26 C27 C32 C33 . . . . 145.2(4) ?
C28 C27 C32 C33 . . . . -35.8(5) ?
C31 C32 C33 C34 . . . . 0.7(6) ?
C27 C32 C33 C34 . . . . -178.3(4) ?
C30 N2 C34 C33 . . . . 0.3(7) ?
C32 C33 C34 N2 . . . . -0.4(7) ?
C39 N3 C35 C36 . . . . -0.2(7) ?
N3 C35 C36 C37 . . . . 0.4(7) ?
C35 C36 C37 C38 . . . . 0.3(6) ?
C35 C36 C37 C42 . . . . -176.6(4) ?
C36 C37 C38 C39 . . . . -1.0(6) ?
C42 C37 C38 C39 . . . . 175.9(4) ?
C35 N3 C39 C38 . . . . -0.6(7) ?
C37 C38 C39 N3 . . . . 1.3(8) ?
C44 N4 C40 C41 . . . . -0.9(7) ?
N4 C40 C41 C42 . . . . 2.3(7) ?
C40 C41 C42 C43 . . . . -2.2(6) ?
C40 C41 C42 C37 . . . . 176.7(4) ?
C38 C37 C42 C41 . . . . -142.8(4) ?
C36 C37 C42 C41 . . . . 34.0(5) ?
C38 C37 C42 C43 . . . . 36.1(5) ?
C36 C37 C42 C43 . . . . -147.2(4) ?
C41 C42 C43 C44 . . . . 1.0(6) ?
C37 C42 C43 C44 . . . . -177.9(4) ?
C40 N4 C44 C43 . . . . -0.3(7) ?
C42 C43 C44 N4 . . . . 0.3(7) ?
